data_7103072
loop_
_publ_author_name
'Br\'iza, Tom\'as'
'Kej\'ik, Zdenek'
'C\'isarov\'a, Ivana'
'Kr\'alov\'a, Jarmila'
'Mart\'asek, Pavel'
'Kr\'al, Vladim\'ir'

_publ_section_title
;
 Optical sensing of sulfate by polymethinium salt receptors:
 colorimetric sensor for heparin.
;
_journal_issue 16
_journal_name_full 'Chemical communications (Cambridge, England)'
_journal_page_first 1901
_journal_page_last 1903
_journal_paper_doi 10.1039/b718492a
_journal_year 2008
_chemical_compound_source 'synthesized by the authors'
_chemical_formula_moiety 'C31 H30 N3 O2 S2, I'
_chemical_formula_sum 'C31 H30 I N3 O2 S2'
_chemical_formula_weight 667.60
_chemical_name_systematic
;
?
;
_space_group_IT_number 2
_symmetry_cell_setting triclinic
_symmetry_space_group_name_Hall '-P 1'
_symmetry_space_group_name_H-M 'P -1'
_atom_sites_solution_hydrogens geom
_atom_sites_solution_primary direct
_atom_sites_solution_secondary difmap
_audit_creation_method SHELXL-97
_cell_angle_alpha 95.4235(13)
_cell_angle_beta 108.3581(9)
_cell_angle_gamma 108.4221(11)
_cell_formula_units_Z 2
_cell_length_a 10.1420(2)
_cell_length_b 10.3469(2)
_cell_length_c 15.9680(3)
_cell_measurement_reflns_used 17889
_cell_measurement_temperature 150(2)
_cell_measurement_theta_max 27.5
_cell_measurement_theta_min 1
_cell_volume 1473.42(5)
_computing_cell_refinement 'COLLECT and DENZO'
_computing_data_collection 'COLLECT (Hooft, 1998) and DENZO (Otwinowski & Minor, 1997)'
_computing_data_reduction 'COLLECT and DENZO'
_computing_structure_refinement 'SHELXL-97 (Sheldrick, 1997)'
_computing_structure_solution 'SIR92 (Altomare et al., 1994)'
_diffrn_ambient_temperature 150(2)
_diffrn_detector_area_resol_mean 9.091
_diffrn_measured_fraction_theta_full 0.994
_diffrn_measured_fraction_theta_max 0.994
_diffrn_measurement_device_type 'Nonius KappaCCD area detector'
_diffrn_measurement_method '\f and \w scans to fill the Ewald sphere'
_diffrn_radiation_monochromator graphite
_diffrn_radiation_source 'fine-focus sealed tube'
_diffrn_radiation_type MoK\a
_diffrn_radiation_wavelength 0.71073
_diffrn_reflns_av_R_equivalents 0.0696
_diffrn_reflns_av_sigmaI/netI 0.0405
_diffrn_reflns_limit_h_max 13
_diffrn_reflns_limit_h_min -13
_diffrn_reflns_limit_k_max 12
_diffrn_reflns_limit_k_min -13
_diffrn_reflns_limit_l_max 20
_diffrn_reflns_limit_l_min -20
_diffrn_reflns_number 24946
_diffrn_reflns_theta_full 27.54
_diffrn_reflns_theta_max 27.54
_diffrn_reflns_theta_min 1.38
_diffrn_standards_number 0
_exptl_absorpt_coefficient_mu 1.261
_exptl_absorpt_correction_T_max 0.87488
_exptl_absorpt_correction_T_min 0.56998
_exptl_absorpt_correction_type integration
_exptl_absorpt_process_details
;
Gaussian integration (Coppens, 1970)
;
_exptl_crystal_colour green
_exptl_crystal_density_diffrn 1.505
_exptl_crystal_density_method 'not measured'
_exptl_crystal_description prism
_exptl_crystal_F_000 676
_exptl_crystal_size_max 0.5
_exptl_crystal_size_mid 0.2
_exptl_crystal_size_min 0.18
_refine_diff_density_max 0.955
_refine_diff_density_min -0.931
_refine_diff_density_rms 0.067
_refine_ls_extinction_coef 0.0041(6)
_refine_ls_extinction_expression Fc^*^=kFc[1+0.001xFc^2^\l^3^/sin(2\q)]^-1/4^
_refine_ls_extinction_method SHELXL
_refine_ls_goodness_of_fit_ref 1.038
_refine_ls_hydrogen_treatment constr
_refine_ls_matrix_type full
_refine_ls_number_parameters 383
_refine_ls_number_reflns 6771
_refine_ls_number_restraints 0
_refine_ls_restrained_S_all 1.038
_refine_ls_R_factor_all 0.0308
_refine_ls_R_factor_gt 0.0274
_refine_ls_shift/su_max 0.004
_refine_ls_shift/su_mean 0.000
_refine_ls_structure_factor_coef Fsqd
_refine_ls_weighting_details 'calc w=1/[\s^2^(Fo^2^)+(0.0175P)^2^+1.1076P] where P=(Fo^2^+2Fc^2^)/3'
_refine_ls_weighting_scheme calc
_refine_ls_wR_factor_gt 0.0645
_refine_ls_wR_factor_ref 0.0666
_reflns_number_gt 6262
_reflns_number_total 6771
_reflns_threshold_expression I>2\s(I)
_cod_data_source_file b718492a.txt
_cod_data_source_block tb26b-vscht-briza
_cod_database_code 7103072

loop_
_symmetry_equiv_pos_as_xyz
'x, y, z'
'-x, -y, -z'

loop_
_atom_site_label
_atom_site_type_symbol
_atom_site_fract_x
_atom_site_fract_y
_atom_site_fract_z
_atom_site_U_iso_or_equiv
_atom_site_adp_type
_atom_site_occupancy
_atom_site_symmetry_multiplicity
_atom_site_calc_flag
_atom_site_refinement_flags
_atom_site_disorder_assembly
_atom_site_disorder_group
C1 C 0.7610(2) 0.3868(2) 0.95939(13) 0.0263(4) Uani 1 1 d . . .
S2 S 0.77331(6) 0.55916(5) 0.97922(3) 0.02944(11) Uani 1 1 d . . .
C3 C 0.6931(2) 0.5305(2) 1.06104(13) 0.0277(4) Uani 1 1 d . . .
C4 C 0.6562(2) 0.6228(2) 1.10952(14) 0.0318(4) Uani 1 1 d . . .
H4 H 0.6730 0.7131 1.1003 0.038 Uiso 1 1 calc R . .
C5 C 0.5939(2) 0.5773(2) 1.17176(14) 0.0353(5) Uani 1 1 d . . .
H5 H 0.5681 0.6376 1.2049 0.042 Uiso 1 1 calc R . .
C6 C 0.5692(2) 0.4420(2) 1.18557(14) 0.0348(5) Uani 1 1 d . . .
H6 H 0.5283 0.4141 1.2285 0.042 Uiso 1 1 calc R . .
C7 C 0.6041(2) 0.3479(2) 1.13678(13) 0.0307(4) Uani 1 1 d . . .
H7 H 0.5871 0.2577 1.1462 0.037 Uiso 1 1 calc R . .
C8 C 0.6655(2) 0.3933(2) 1.07307(12) 0.0261(4) Uani 1 1 d . . .
N9 N 0.70449(19) 0.31574(16) 1.01509(10) 0.0258(3) Uani 1 1 d . . .
C10 C 0.8016(2) 0.3265(2) 0.89444(13) 0.0284(4) Uani 1 1 d . . .
H10 H 0.7840 0.2316 0.8882 0.034 Uiso 1 1 calc R . .
C11 C 0.8655(2) 0.3944(2) 0.83857(13) 0.0280(4) Uani 1 1 d . . .
H11 H 0.8822 0.4890 0.8439 0.034 Uiso 1 1 calc R . .
C12 C 0.9072(2) 0.3317(2) 0.77429(13) 0.0264(4) Uani 1 1 d . . .
C13 C 0.9860(2) 0.4170(2) 0.72948(13) 0.0273(4) Uani 1 1 d . . .
H13 H 1.0051 0.5118 0.7446 0.033 Uiso 1 1 calc R . .
C14 C 1.0386(2) 0.3768(2) 0.66558(14) 0.0292(4) Uani 1 1 d . . .
H14 H 1.0225 0.2829 0.6489 0.035 Uiso 1 1 calc R . .
C15 C 1.1153(2) 0.4724(2) 0.62505(13) 0.0283(4) Uani 1 1 d . A .
S16 S 1.14976(6) 0.64967(5) 0.64818(3) 0.02723(11) Uani 1 1 d . . .
C17 C 1.2389(2) 0.6774(2) 0.57038(12) 0.0257(4) Uani 1 1 d . . .
C18 C 1.2989(2) 0.8014(2) 0.54556(14) 0.0315(4) Uani 1 1 d . . .
H18 H 1.2981 0.8848 0.5725 0.038 Uiso 1 1 calc R . .
C19 C 1.3597(3) 0.7973(2) 0.47963(14) 0.0364(5) Uani 1 1 d . . .
H19 H 1.3989 0.8788 0.4611 0.044 Uiso 1 1 calc R . .
C20 C 1.3635(3) 0.6739(3) 0.44067(15) 0.0419(6) Uani 1 1 d . . .
H20 H 1.4050 0.6738 0.3964 0.050 Uiso 1 1 calc R . .
C21 C 1.3066(3) 0.5507(3) 0.46639(17) 0.0471(6) Uani 1 1 d . . .
H21 H 1.3108 0.4682 0.4408 0.057 Uiso 1 1 calc R . .
C22 C 1.2429(3) 0.5536(2) 0.53155(15) 0.0345(5) Uani 1 1 d . A .
N23 N 1.1747(3) 0.44072(18) 0.56486(15) 0.0487(6) Uani 1 1 d . . .
C24 C 0.8686(2) 0.1779(2) 0.75586(12) 0.0253(4) Uani 1 1 d . . .
C25 C 0.7204(2) 0.0872(2) 0.73251(13) 0.0267(4) Uani 1 1 d . . .
H25 H 0.6462 0.1242 0.7263 0.032 Uiso 1 1 calc R . .
C26 C 0.6820(2) -0.0556(2) 0.71847(13) 0.0274(4) Uani 1 1 d . . .
H26 H 0.5834 -0.1148 0.7027 0.033 Uiso 1 1 calc R . .
C27 C 0.7949(2) -0.1085(2) 0.72854(12) 0.0268(4) Uani 1 1 d . . .
C28 C 0.9426(2) -0.0232(2) 0.75083(13) 0.0284(4) Uani 1 1 d . . .
H28 H 1.0161 -0.0609 0.7567 0.034 Uiso 1 1 calc R . .
C29 C 0.9779(2) 0.1198(2) 0.76420(13) 0.0289(4) Uani 1 1 d . . .
H29 H 1.0766 0.1784 0.7790 0.035 Uiso 1 1 calc R . .
C30 C 0.6816(2) 0.1669(2) 1.01050(13) 0.0284(4) Uani 1 1 d . . .
H30A H 0.6318 0.1173 0.9478 0.034 Uiso 1 1 calc R . .
H30B H 0.6164 0.1290 1.0426 0.034 Uiso 1 1 calc R . .
C31 C 0.8261(3) 0.1413(2) 1.05054(14) 0.0350(5) Uani 1 1 d . . .
H31A H 0.9021 0.2004 1.0317 0.042 Uiso 1 1 calc R . .
H31B H 0.8611 0.1650 1.1160 0.042 Uiso 1 1 calc R . .
C32 C 0.8009(4) -0.0107(3) 1.01928(18) 0.0501(6) Uani 1 1 d . . .
H32A H 0.7233 -0.0691 1.0362 0.075 Uiso 1 1 calc R . .
H32B H 0.8915 -0.0267 1.0470 0.075 Uiso 1 1 calc R . .
H32C H 0.7719 -0.0325 0.9548 0.075 Uiso 1 1 calc R . .
C33A C 1.2218(5) 0.3065(5) 0.5659(3) 0.0271(8) Uani 0.50 1 d P A 1
H33A H 1.3190 0.3288 0.5608 0.033 Uiso 0.50 1 calc PR A 1
H33B H 1.2263 0.2748 0.6216 0.033 Uiso 0.50 1 calc PR A 1
C34A C 1.1035(5) 0.1953(4) 0.4856(3) 0.0317(9) Uani 0.50 1 d P A 1
H34A H 1.0992 0.2285 0.4304 0.038 Uiso 0.50 1 calc PR A 1
H34B H 1.0067 0.1748 0.4910 0.038 Uiso 0.50 1 calc PR A 1
C35A C 1.1402(7) 0.0636(5) 0.4819(3) 0.0469(13) Uani 0.50 1 d P A 1
H35A H 1.2319 0.0824 0.4713 0.070 Uiso 0.50 1 calc PR A 1
H35B H 1.0611 -0.0090 0.4337 0.070 Uiso 0.50 1 calc PR A 1
H35C H 1.1507 0.0346 0.5382 0.070 Uiso 0.50 1 calc PR A 1
C33B C 1.1369(5) 0.3005(4) 0.5163(3) 0.0256(8) Uani 0.50 1 d P A 2
H33C H 1.1294 0.2986 0.4541 0.031 Uiso 0.50 1 calc PR A 2
H33D H 1.0440 0.2371 0.5175 0.031 Uiso 0.50 1 calc PR A 2
C34B C 1.2689(6) 0.2652(5) 0.5699(3) 0.0334(10) Uani 0.50 1 d P A 2
H34C H 1.2657 0.2559 0.6291 0.040 Uiso 0.50 1 calc PR A 2
H34D H 1.3609 0.3407 0.5781 0.040 Uiso 0.50 1 calc PR A 2
C35B C 1.2678(6) 0.1301(5) 0.5221(3) 0.0387(10) Uani 0.50 1 d P A 2
H35D H 1.1738 0.0566 0.5099 0.058 Uiso 0.50 1 calc PR A 2
H35E H 1.3470 0.1061 0.5600 0.058 Uiso 0.50 1 calc PR A 2
H35F H 1.2819 0.1423 0.4662 0.058 Uiso 0.50 1 calc PR A 2
I1 I 1.346041(14) 0.023006(13) 0.768542(9) 0.03198(6) Uani 1 1 d . . .
N1 N 0.7564(2) -0.25973(18) 0.71444(12) 0.0336(4) Uani 1 1 d . . .
O1 O 0.8581(2) -0.30461(18) 0.73725(14) 0.0526(5) Uani 1 1 d . . .
O2 O 0.62437(19) -0.33561(17) 0.67871(12) 0.0459(4) Uani 1 1 d . . .

loop_
_atom_site_aniso_label
_atom_site_aniso_U_11
_atom_site_aniso_U_22
_atom_site_aniso_U_33
_atom_site_aniso_U_23
_atom_site_aniso_U_13
_atom_site_aniso_U_12
C1 0.0231(10) 0.0271(9) 0.0251(9) 0.0102(7) 0.0060(7) 0.0061(8)
S2 0.0280(3) 0.0267(2) 0.0320(2) 0.01088(19) 0.0100(2) 0.0075(2)
C3 0.0205(9) 0.0298(10) 0.0245(9) 0.0056(7) 0.0020(7) 0.0046(8)
C4 0.0252(10) 0.0291(10) 0.0310(10) 0.0004(8) 0.0009(8) 0.0078(8)
C5 0.0283(11) 0.0398(12) 0.0290(10) -0.0041(8) 0.0034(8) 0.0114(9)
C6 0.0290(11) 0.0457(12) 0.0254(10) 0.0036(8) 0.0091(8) 0.0100(9)
C7 0.0273(11) 0.0345(11) 0.0253(9) 0.0072(8) 0.0072(8) 0.0069(8)
C8 0.0218(9) 0.0285(9) 0.0217(8) 0.0034(7) 0.0034(7) 0.0061(8)
N9 0.0259(9) 0.0255(8) 0.0230(7) 0.0068(6) 0.0077(6) 0.0064(7)
C10 0.0283(10) 0.0298(10) 0.0282(9) 0.0112(8) 0.0104(8) 0.0108(8)
C11 0.0265(10) 0.0297(10) 0.0292(9) 0.0127(8) 0.0095(8) 0.0113(8)
C12 0.0235(10) 0.0305(10) 0.0273(9) 0.0126(8) 0.0094(8) 0.0107(8)
C13 0.0252(10) 0.0279(9) 0.0297(9) 0.0107(8) 0.0104(8) 0.0091(8)
C14 0.0293(11) 0.0243(9) 0.0348(10) 0.0085(8) 0.0146(8) 0.0074(8)
C15 0.0292(11) 0.0255(9) 0.0305(10) 0.0050(7) 0.0139(8) 0.0078(8)
S16 0.0341(3) 0.0264(2) 0.0299(2) 0.01201(18) 0.0175(2) 0.0148(2)
C17 0.0229(10) 0.0320(10) 0.0203(8) 0.0075(7) 0.0071(7) 0.0079(8)
C18 0.0317(11) 0.0319(10) 0.0290(10) 0.0123(8) 0.0087(8) 0.0099(9)
C19 0.0315(12) 0.0411(12) 0.0285(10) 0.0147(9) 0.0091(9) 0.0025(9)
C20 0.0381(13) 0.0506(14) 0.0292(11) 0.0039(9) 0.0194(9) 0.0002(10)
C21 0.0554(16) 0.0354(12) 0.0462(13) -0.0045(10) 0.0348(12) -0.0013(11)
C22 0.0386(12) 0.0256(10) 0.0354(11) 0.0012(8) 0.0212(9) 0.0004(9)
N23 0.0698(15) 0.0200(9) 0.0670(14) 0.0020(8) 0.0542(12) 0.0033(9)
C24 0.0227(10) 0.0301(10) 0.0239(9) 0.0117(7) 0.0087(7) 0.0089(8)
C25 0.0221(10) 0.0344(10) 0.0264(9) 0.0094(8) 0.0097(7) 0.0123(8)
C26 0.0205(9) 0.0335(10) 0.0252(9) 0.0060(7) 0.0090(7) 0.0055(8)
C27 0.0294(10) 0.0282(9) 0.0229(9) 0.0066(7) 0.0114(8) 0.0086(8)
C28 0.0238(10) 0.0341(10) 0.0314(10) 0.0126(8) 0.0104(8) 0.0139(8)
C29 0.0184(9) 0.0330(10) 0.0332(10) 0.0126(8) 0.0079(8) 0.0068(8)
C30 0.0309(11) 0.0252(9) 0.0270(9) 0.0085(7) 0.0108(8) 0.0065(8)
C31 0.0401(13) 0.0382(11) 0.0295(10) 0.0142(9) 0.0109(9) 0.0175(10)
C32 0.0706(19) 0.0483(14) 0.0463(14) 0.0170(11) 0.0255(13) 0.0351(14)
C33A 0.024(2) 0.032(2) 0.033(2) 0.0126(18) 0.010(2) 0.0174(19)
C34A 0.039(2) 0.025(2) 0.033(2) 0.0077(16) 0.0120(18) 0.0158(18)
C35A 0.077(4) 0.033(2) 0.044(3) 0.014(2) 0.024(3) 0.034(3)
C33B 0.030(2) 0.023(2) 0.0254(19) 0.0056(15) 0.0108(18) 0.0110(16)
C34B 0.031(3) 0.034(2) 0.038(2) 0.0105(19) 0.0075(19) 0.020(2)
C35B 0.043(3) 0.031(2) 0.052(3) 0.015(2) 0.022(2) 0.021(2)
I1 0.02666(9) 0.03472(9) 0.03471(9) 0.00238(5) 0.01499(6) 0.00909(6)
N1 0.0384(11) 0.0314(9) 0.0322(9) 0.0056(7) 0.0170(8) 0.0105(8)
O1 0.0506(11) 0.0351(9) 0.0690(12) 0.0095(8) 0.0128(9) 0.0212(8)
O2 0.0382(10) 0.0338(8) 0.0595(11) -0.0020(7) 0.0253(8) 0.0012(7)

loop_
_atom_type_symbol
_atom_type_description
_atom_type_scat_dispersion_real
_atom_type_scat_dispersion_imag
_atom_type_scat_source
C C 0.0033 0.0016 'International Tables Vol C Tables 4.2.6.8 and 6.1.1.4'
H H 0.0000 0.0000 'International Tables Vol C Tables 4.2.6.8 and 6.1.1.4'
N N 0.0061 0.0033 'International Tables Vol C Tables 4.2.6.8 and 6.1.1.4'
I I -0.4742 1.8119 'International Tables Vol C Tables 4.2.6.8 and 6.1.1.4'
S S 0.1246 0.1234 'International Tables Vol C Tables 4.2.6.8 and 6.1.1.4'
O O 0.0106 0.0060 'International Tables Vol C Tables 4.2.6.8 and 6.1.1.4'

loop_
_geom_angle_atom_site_label_1
_geom_angle_atom_site_label_2
_geom_angle_atom_site_label_3
_geom_angle
_geom_angle_site_symmetry_1
_geom_angle_site_symmetry_3
_geom_angle_publ_flag
N9 C1 C10 123.34(18) . . ?
N9 C1 S2 111.26(15) . . ?
C10 C1 S2 125.40(15) . . ?
C1 S2 C3 91.36(10) . . ?
C4 C3 C8 121.3(2) . . ?
C4 C3 S2 128.31(16) . . ?
C8 C3 S2 110.41(15) . . ?
C5 C4 C3 118.3(2) . . ?
C5 C4 H4 120.8 . . ?
C3 C4 H4 120.8 . . ?
C4 C5 C6 120.7(2) . . ?
C4 C5 H5 119.6 . . ?
C6 C5 H5 119.6 . . ?
C7 C6 C5 121.6(2) . . ?
C7 C6 H6 119.2 . . ?
C5 C6 H6 119.2 . . ?
C6 C7 C8 117.8(2) . . ?
C6 C7 H7 121.1 . . ?
C8 C7 H7 121.1 . . ?
N9 C8 C7 127.39(18) . . ?
N9 C8 C3 112.29(18) . . ?
C7 C8 C3 120.31(19) . . ?
C1 N9 C8 114.61(16) . . ?
C1 N9 C30 121.47(17) . . ?
C8 N9 C30 123.87(16) . . ?
C11 C10 C1 126.10(19) . . ?
C11 C10 H10 117.0 . . ?
C1 C10 H10 117.0 . . ?
C10 C11 C12 125.09(19) . . ?
C10 C11 H11 117.5 . . ?
C12 C11 H11 117.5 . . ?
C13 C12 C11 118.55(18) . . ?
C13 C12 C24 121.57(18) . . ?
C11 C12 C24 119.87(17) . . ?
C14 C13 C12 127.62(19) . . ?
C14 C13 H13 116.2 . . ?
C12 C13 H13 116.2 . . ?
C13 C14 C15 122.22(18) . . ?
C13 C14 H14 118.9 . . ?
C15 C14 H14 118.9 . . ?
N23 C15 C14 125.14(18) . . ?
N23 C15 S16 111.14(15) . . ?
C14 C15 S16 123.70(16) . . ?
C15 S16 C17 91.21(10) . . ?
C22 C17 C18 121.00(19) . . ?
C22 C17 S16 110.80(15) . . ?
C18 C17 S16 128.19(16) . . ?
C19 C18 C17 118.0(2) . . ?
C19 C18 H18 121.0 . . ?
C17 C18 H18 121.0 . . ?
C18 C19 C20 121.1(2) . . ?
C18 C19 H19 119.5 . . ?
C20 C19 H19 119.5 . . ?
C21 C20 C19 121.2(2) . . ?
C21 C20 H20 119.4 . . ?
C19 C20 H20 119.4 . . ?
C20 C21 C22 118.1(2) . . ?
C20 C21 H21 121.0 . . ?
C22 C21 H21 121.0 . . ?
C17 C22 C21 120.7(2) . . ?
C17 C22 N23 111.96(19) . . ?
C21 C22 N23 127.3(2) . . ?
C15 N23 C22 114.80(18) . . ?
C15 N23 C33B 124.2(2) . . ?
C22 N23 C33B 118.6(2) . . ?
C15 N23 C33A 119.2(2) . . ?
C22 N23 C33A 121.3(2) . . ?
C29 C24 C25 118.20(18) . . ?
C29 C24 C12 121.57(18) . . ?
C25 C24 C12 120.19(17) . . ?
C26 C25 C24 121.54(18) . . ?
C26 C25 H25 119.2 . . ?
C24 C25 H25 119.2 . . ?
C25 C26 C27 118.22(18) . . ?
C25 C26 H26 120.9 . . ?
C27 C26 H26 120.9 . . ?
C28 C27 C26 122.27(19) . . ?
C28 C27 N1 118.79(18) . . ?
C26 C27 N1 118.94(18) . . ?
C27 C28 C29 118.33(18) . . ?
C27 C28 H28 120.8 . . ?
C29 C28 H28 120.8 . . ?
C28 C29 C24 121.43(19) . . ?
C28 C29 H29 119.3 . . ?
C24 C29 H29 119.3 . . ?
N9 C30 C31 113.27(17) . . ?
N9 C30 H30A 108.9 . . ?
C31 C30 H30A 108.9 . . ?
N9 C30 H30B 108.9 . . ?
C31 C30 H30B 108.9 . . ?
H30A C30 H30B 107.7 . . ?
C32 C31 C30 110.1(2) . . ?
C32 C31 H31A 109.6 . . ?
C30 C31 H31A 109.6 . . ?
C32 C31 H31B 109.6 . . ?
C30 C31 H31B 109.6 . . ?
H31A C31 H31B 108.2 . . ?
C31 C32 H32A 109.5 . . ?
C31 C32 H32B 109.5 . . ?
H32A C32 H32B 109.5 . . ?
C31 C32 H32C 109.5 . . ?
H32A C32 H32C 109.5 . . ?
H32B C32 H32C 109.5 . . ?
C34A C33A N23 106.4(4) . . ?
C34A C33A H33A 110.5 . . ?
N23 C33A H33A 110.5 . . ?
C34A C33A H33B 110.5 . . ?
N23 C33A H33B 110.5 . . ?
H33A C33A H33B 108.7 . . ?
C33A C34A C35A 109.6(4) . . ?
C33A C34A H34A 109.7 . . ?
C35A C34A H34A 109.7 . . ?
C33A C34A H34B 109.7 . . ?
C35A C34A H34B 109.7 . . ?
H34A C34A H34B 108.2 . . ?
N23 C33B C34B 101.7(3) . . ?
N23 C33B H33C 111.4 . . ?
C34B C33B H33C 111.4 . . ?
N23 C33B H33D 111.4 . . ?
C34B C33B H33D 111.4 . . ?
H33C C33B H33D 109.3 . . ?
C33B C34B C35B 111.5(4) . . ?
C33B C34B H34C 109.3 . . ?
C35B C34B H34C 109.3 . . ?
C33B C34B H34D 109.3 . . ?
C35B C34B H34D 109.3 . . ?
H34C C34B H34D 108.0 . . ?
C34B C35B H35D 109.5 . . ?
C34B C35B H35E 109.5 . . ?
H35D C35B H35E 109.5 . . ?
C34B C35B H35F 109.5 . . ?
H35D C35B H35F 109.5 . . ?
H35E C35B H35F 109.5 . . ?
O2 N1 O1 123.13(19) . . ?
O2 N1 C27 118.45(18) . . ?
O1 N1 C27 118.41(18) . . ?

loop_
_geom_bond_atom_site_label_1
_geom_bond_atom_site_label_2
_geom_bond_distance
_geom_bond_site_symmetry_2
_geom_bond_publ_flag
C1 N9 1.356(2) . ?
C1 C10 1.394(3) . ?
C1 S2 1.739(2) . ?
S2 C3 1.746(2) . ?
C3 C4 1.386(3) . ?
C3 C8 1.402(3) . ?
C4 C5 1.380(3) . ?
C4 H4 0.9300 . ?
C5 C6 1.394(3) . ?
C5 H5 0.9300 . ?
C6 C7 1.389(3) . ?
C6 H6 0.9300 . ?
C7 C8 1.396(3) . ?
C7 H7 0.9300 . ?
C8 N9 1.396(3) . ?
N9 C30 1.474(2) . ?
C10 C11 1.380(3) . ?
C10 H10 0.9300 . ?
C11 C12 1.405(3) . ?
C11 H11 0.9300 . ?
C12 C13 1.401(3) . ?
C12 C24 1.489(3) . ?
C13 C14 1.379(3) . ?
C13 H13 0.9300 . ?
C14 C15 1.398(3) . ?
C14 H14 0.9300 . ?
C15 N23 1.351(3) . ?
C15 S16 1.735(2) . ?
S16 C17 1.748(2) . ?
C17 C22 1.387(3) . ?
C17 C18 1.389(3) . ?
C18 C19 1.382(3) . ?
C18 H18 0.9300 . ?
C19 C20 1.383(4) . ?
C19 H19 0.9300 . ?
C20 C21 1.382(3) . ?
C20 H20 0.9300 . ?
C21 C22 1.389(3) . ?
C21 H21 0.9300 . ?
C22 N23 1.402(3) . ?
N23 C33B 1.449(4) . ?
N23 C33A 1.605(5) . ?
C24 C29 1.397(3) . ?
C24 C25 1.403(3) . ?
C25 C26 1.380(3) . ?
C25 H25 0.9300 . ?
C26 C27 1.390(3) . ?
C26 H26 0.9300 . ?
C27 C28 1.385(3) . ?
C27 N1 1.464(3) . ?
C28 C29 1.386(3) . ?
C28 H28 0.9300 . ?
C29 H29 0.9300 . ?
C30 C31 1.521(3) . ?
C30 H30A 0.9700 . ?
C30 H30B 0.9700 . ?
C31 C32 1.518(3) . ?
C31 H31A 0.9700 . ?
C31 H31B 0.9700 . ?
C32 H32A 0.9600 . ?
C32 H32B 0.9600 . ?
C32 H32C 0.9600 . ?
C33A C34A 1.512(6) . ?
C33A H33A 0.9700 . ?
C33A H33B 0.9700 . ?
C34A C35A 1.522(6) . ?
C34A H34A 0.9700 . ?
C34A H34B 0.9700 . ?
C35A H35A 0.9600 . ?
C35A H35B 0.9600 . ?
C35A H35C 0.9600 . ?
C33B C34B 1.518(6) . ?
C33B H33C 0.9700 . ?
C33B H33D 0.9700 . ?
C34B C35B 1.523(6) . ?
C34B H34C 0.9700 . ?
C34B H34D 0.9700 . ?
C35B H35D 0.9600 . ?
C35B H35E 0.9600 . ?
C35B H35F 0.9600 . ?
N1 O2 1.226(2) . ?
N1 O1 1.229(3) . ?

loop_
_geom_torsion_atom_site_label_1
_geom_torsion_atom_site_label_2
_geom_torsion_atom_site_label_3
_geom_torsion_atom_site_label_4
_geom_torsion
_geom_torsion_site_symmetry_1
_geom_torsion_site_symmetry_2
_geom_torsion_site_symmetry_3
_geom_torsion_site_symmetry_4
_geom_torsion_publ_flag
N9 C1 S2 C3 -2.32(15) . . . . ?
C10 C1 S2 C3 176.98(18) . . . . ?
C1 S2 C3 C4 -176.72(19) . . . . ?
C1 S2 C3 C8 2.41(15) . . . . ?
C8 C3 C4 C5 1.3(3) . . . . ?
S2 C3 C4 C5 -179.67(16) . . . . ?
C3 C4 C5 C6 0.2(3) . . . . ?
C4 C5 C6 C7 -0.9(3) . . . . ?
C5 C6 C7 C8 0.1(3) . . . . ?
C6 C7 C8 N9 -177.90(19) . . . . ?
C6 C7 C8 C3 1.3(3) . . . . ?
C4 C3 C8 N9 177.26(17) . . . . ?
S2 C3 C8 N9 -1.9(2) . . . . ?
C4 C3 C8 C7 -2.0(3) . . . . ?
S2 C3 C8 C7 178.75(15) . . . . ?
C10 C1 N9 C8 -177.67(18) . . . . ?
S2 C1 N9 C8 1.7(2) . . . . ?
C10 C1 N9 C30 -0.1(3) . . . . ?
S2 C1 N9 C30 179.26(14) . . . . ?
C7 C8 N9 C1 179.45(19) . . . . ?
C3 C8 N9 C1 0.2(2) . . . . ?
C7 C8 N9 C30 1.9(3) . . . . ?
C3 C8 N9 C30 -177.34(17) . . . . ?
N9 C1 C10 C11 -177.03(19) . . . . ?
S2 C1 C10 C11 3.7(3) . . . . ?
C1 C10 C11 C12 179.2(2) . . . . ?
C10 C11 C12 C13 -172.96(19) . . . . ?
C10 C11 C12 C24 6.5(3) . . . . ?
C11 C12 C13 C14 179.0(2) . . . . ?
C24 C12 C13 C14 -0.4(3) . . . . ?
C12 C13 C14 C15 179.5(2) . . . . ?
C13 C14 C15 N23 177.2(2) . . . . ?
C13 C14 C15 S16 -1.3(3) . . . . ?
N23 C15 S16 C17 2.50(19) . . . . ?
C14 C15 S16 C17 -178.75(19) . . . . ?
C15 S16 C17 C22 -1.45(17) . . . . ?
C15 S16 C17 C18 177.67(19) . . . . ?
C22 C17 C18 C19 1.4(3) . . . . ?
S16 C17 C18 C19 -177.68(16) . . . . ?
C17 C18 C19 C20 -1.2(3) . . . . ?
C18 C19 C20 C21 0.0(4) . . . . ?
C19 C20 C21 C22 1.1(4) . . . . ?
C18 C17 C22 C21 -0.3(3) . . . . ?
S16 C17 C22 C21 178.9(2) . . . . ?
C18 C17 C22 N23 -179.1(2) . . . . ?
S16 C17 C22 N23 0.1(3) . . . . ?
C20 C21 C22 C17 -1.0(4) . . . . ?
C20 C21 C22 N23 177.7(3) . . . . ?
C14 C15 N23 C22 178.3(2) . . . . ?
S16 C15 N23 C22 -3.0(3) . . . . ?
C14 C15 N23 C33B 16.1(4) . . . . ?
S16 C15 N23 C33B -165.1(3) . . . . ?
C14 C15 N23 C33A -25.7(4) . . . . ?
S16 C15 N23 C33A 153.0(2) . . . . ?
C17 C22 N23 C15 1.9(3) . . . . ?
C21 C22 N23 C15 -176.8(3) . . . . ?
C17 C22 N23 C33B 165.1(3) . . . . ?
C21 C22 N23 C33B -13.6(5) . . . . ?
C17 C22 N23 C33A -153.5(3) . . . . ?
C21 C22 N23 C33A 27.7(4) . . . . ?
C13 C12 C24 C29 55.5(3) . . . . ?
C11 C12 C24 C29 -123.9(2) . . . . ?
C13 C12 C24 C25 -126.7(2) . . . . ?
C11 C12 C24 C25 53.9(3) . . . . ?
C29 C24 C25 C26 0.4(3) . . . . ?
C12 C24 C25 C26 -177.44(17) . . . . ?
C24 C25 C26 C27 0.3(3) . . . . ?
C25 C26 C27 C28 -0.9(3) . . . . ?
C25 C26 C27 N1 179.64(17) . . . . ?
C26 C27 C28 C29 0.6(3) . . . . ?
N1 C27 C28 C29 -179.88(17) . . . . ?
C27 C28 C29 C24 0.2(3) . . . . ?
C25 C24 C29 C28 -0.6(3) . . . . ?
C12 C24 C29 C28 177.15(18) . . . . ?
C1 N9 C30 C31 74.3(2) . . . . ?
C8 N9 C30 C31 -108.4(2) . . . . ?
N9 C30 C31 C32 -163.21(18) . . . . ?
C15 N23 C33A C34A 104.7(3) . . . . ?
C22 N23 C33A C34A -100.9(4) . . . . ?
C33B N23 C33A C34A -4.3(3) . . . . ?
N23 C33A C34A C35A -179.9(3) . . . . ?
C15 N23 C33B C34B -101.0(4) . . . . ?
C22 N23 C33B C34B 97.5(4) . . . . ?
C33A N23 C33B C34B -7.3(4) . . . . ?
N23 C33B C34B C35B -170.4(4) . . . . ?
C28 C27 N1 O2 -166.59(19) . . . . ?
C26 C27 N1 O2 12.9(3) . . . . ?
C28 C27 N1 O1 11.9(3) . . . . ?
C26 C27 N1 O1 -168.6(2) . . . . ?
